data_7706849
loop_
_publ_author_name
'Hu, Lei'
'Mahaut, Damien'
'Tumanov, Nikolay'
'Wouters, Johan'
'Collard, Laurent'
'Robiette, Rapha\"el'
'Berionni, Guillaume'

_publ_section_title
;
 Sterically hindered ortho-substituted phosphatriptycenes as
 configurationally stable P-chirogenic triarylphosphines.
;
_journal_issue 14
_journal_name_full 'Dalton transactions (Cambridge, England : 2003)'
_journal_page_first 4772
_journal_page_last 4777
_journal_paper_doi 10.1039/d1dt00816a
_journal_volume 50
_journal_year 2021
_chemical_formula_moiety 'C32 H19 Cl2 O4 P'
_chemical_formula_sum 'C32 H19 Cl2 O4 P'
_chemical_formula_weight 569.34
_chemical_name_common
; phenyl 6-chloro-5-[2-chloro-6-(phenoxycarbonyl)phenyl]-5H-
benzo[b]phosphindole-1-carboxylate
;
_chemical_name_systematic
; phenyl 6-chloro-5-[2-chloro-6-(phenoxycarbonyl)phenyl]-5H-
benzo[b]phosphindole-1-carboxylate
;
_space_group_crystal_system triclinic
_space_group_IT_number 2
_space_group_name_Hall '-P 1'
_space_group_name_H-M_alt 'P -1'
_atom_sites_solution_hydrogens geom
_atom_sites_solution_primary dual
_atom_sites_solution_secondary dual
_audit_creation_method SHELXL-2018/1
_audit_update_record
;
2021-02-08 deposited with the CCDC.	2021-03-15 downloaded from the CCDC.
;
_cell_angle_alpha 106.886(3)
_cell_angle_beta 96.369(3)
_cell_angle_gamma 92.054(3)
_cell_formula_units_Z 2
_cell_length_a 8.7704(4)
_cell_length_b 9.6774(3)
_cell_length_c 16.3912(4)
_cell_measurement_reflns_used 5157
_cell_measurement_temperature 295(2)
_cell_measurement_theta_max 30.1780
_cell_measurement_theta_min 2.6170
_cell_volume 1319.61(8)
_computing_cell_refinement 'CrysAlisPro 1.171.39.46 (Rigaku OD, 2018)'
_computing_data_collection 'CrysAlisPro 1.171.39.46 (Rigaku OD, 2018)'
_computing_data_reduction 'CrysAlisPro 1.171.39.46 (Rigaku OD, 2018)'
_computing_structure_refinement 'SHELXL-2018/1 (Sheldrick, 2018)'
_computing_structure_solution 'SHELXT (Sheldrick, 2015)'
_diffrn_ambient_temperature 295(2)
_diffrn_detector_area_resol_mean 10.3712
_diffrn_measured_fraction_theta_full 1.000
_diffrn_measured_fraction_theta_max 1.000
_diffrn_measurement_device_type
;
Oxford Diffraction Xcalibur, Ruby, Gemini ultra
;
_diffrn_measurement_method '\w scans'
_diffrn_radiation_monochromator graphite
_diffrn_radiation_type MoK\a
_diffrn_radiation_wavelength 0.71073
_diffrn_reflns_av_R_equivalents 0.0218
_diffrn_reflns_av_unetI/netI 0.0312
_diffrn_reflns_Laue_measured_fraction_full 1.000
_diffrn_reflns_Laue_measured_fraction_max 1.000
_diffrn_reflns_limit_h_max 10
_diffrn_reflns_limit_h_min -10
_diffrn_reflns_limit_k_max 11
_diffrn_reflns_limit_k_min -12
_diffrn_reflns_limit_l_max 20
_diffrn_reflns_limit_l_min -20
_diffrn_reflns_number 12095
_diffrn_reflns_point_group_measured_fraction_full 1.000
_diffrn_reflns_point_group_measured_fraction_max 1.000
_diffrn_reflns_theta_full 25.242
_diffrn_reflns_theta_max 26.370
_diffrn_reflns_theta_min 2.205
_diffrn_source 'fine-focus sealed tube'
_exptl_absorpt_coefficient_mu 0.345
_exptl_absorpt_correction_T_max 0.985
_exptl_absorpt_correction_T_min 0.855
_exptl_absorpt_correction_type analytical
_exptl_absorpt_process_details
;
CrysAlisPro 1.171.39.46 (Rigaku Oxford Diffraction, 2018)
Analytical numeric absorption correction using a multifaceted crystal
model based on expressions derived by R.C. Clark & J.S. Reid.
(Clark, R. C. & Reid, J. S. (1995). Acta Cryst. A51, 887-897)
Empirical absorption correction using spherical harmonics,
 implemented in SCALE3 ABSPACK scaling algorithm.
;
_exptl_crystal_colour colourless
_exptl_crystal_density_diffrn 1.433
_exptl_crystal_description plate
_exptl_crystal_F_000 584
_exptl_crystal_size_max 0.520
_exptl_crystal_size_mid 0.130
_exptl_crystal_size_min 0.046
_refine_diff_density_max 0.331
_refine_diff_density_min -0.188
_refine_diff_density_rms 0.036
_refine_ls_extinction_method none
_refine_ls_goodness_of_fit_ref 1.031
_refine_ls_hydrogen_treatment constr
_refine_ls_matrix_type full
_refine_ls_number_parameters 352
_refine_ls_number_reflns 5383
_refine_ls_number_restraints 0
_refine_ls_restrained_S_all 1.031
_refine_ls_R_factor_all 0.0525
_refine_ls_R_factor_gt 0.0381
_refine_ls_shift/su_max 0.000
_refine_ls_shift/su_mean 0.000
_refine_ls_structure_factor_coef Fsqd
_refine_ls_weighting_details 'w=1/[\s^2^(Fo^2^)+(0.0463P)^2^+0.1892P] where P=(Fo^2^+2Fc^2^)/3'
_refine_ls_weighting_scheme calc
_refine_ls_wR_factor_gt 0.0926
_refine_ls_wR_factor_ref 0.1020
_reflns_Friedel_coverage 0.000
_reflns_number_gt 4209
_reflns_number_total 5383
_reflns_threshold_expression 'I > 2\s(I)'
_cod_data_source_file d1dt00816a2.cif
_cod_data_source_block nt0325_LH104
_cod_depositor_comments 'Adding full bibliography for 7706848--7706861.cif.'
_cod_original_cell_volume 1319.60(9)
_cod_database_code 7706849
_shelx_shelxl_version_number 2018/1
_shelx_space_group_comment
;
The symmetry employed for this shelxl refinement is uniquely defined
by the following loop, which should always be used as a source of
symmetry information in preference to the above space-group names.
They are only intended as comments.
;
_shelx_estimated_absorpt_t_min 0.841
_shelx_estimated_absorpt_t_max 0.984

loop_
_space_group_symop_operation_xyz
'x, y, z'
'-x, -y, -z'

loop_
_atom_site_label
_atom_site_type_symbol
_atom_site_fract_x
_atom_site_fract_y
_atom_site_fract_z
_atom_site_U_iso_or_equiv
_atom_site_adp_type
_atom_site_occupancy
_atom_site_site_symmetry_order
_atom_site_calc_flag
_atom_site_refinement_flags_posn
_atom_site_refinement_flags_adp
_atom_site_refinement_flags_occupancy
_atom_site_disorder_assembly
_atom_site_disorder_group
Cl1 Cl 1.04008(7) 0.48284(7) 0.19230(4) 0.07222(18) Uani 1 1 d . . . . .
Cl2 Cl 0.90997(6) 0.36738(6) 0.40623(3) 0.05836(16) Uani 1 1 d . . . . .
P1 P 0.68800(6) 0.45579(5) 0.24469(3) 0.04388(14) Uani 1 1 d . . . . .
O1 O 0.56317(19) 0.84163(14) 0.60719(8) 0.0615(4) Uani 1 1 d . . . . .
O2 O 0.65966(17) 0.95273(14) 0.51993(8) 0.0551(3) Uani 1 1 d . . . . .
O3 O 0.6125(2) 0.1574(2) 0.02641(10) 0.0991(6) Uani 1 1 d . . . . .
O4 O 0.45290(17) 0.22732(15) 0.12625(8) 0.0588(4) Uani 1 1 d . . . . .
C1 C 0.5002(3) 1.0773(2) 0.68890(14) 0.0686(6) Uani 1 1 d . . . . .
H1 H 0.417726 1.074113 0.647349 0.082 Uiso 1 1 calc R U . . .
C2 C 0.5280(4) 1.1937(3) 0.76252(16) 0.0813(8) Uani 1 1 d . . . . .
H2 H 0.463412 1.269417 0.770785 0.098 Uiso 1 1 calc R U . . .
C3 C 0.6494(4) 1.1984(3) 0.82310(15) 0.0855(9) Uani 1 1 d . . . . .
H3 H 0.667259 1.276467 0.872822 0.103 Uiso 1 1 calc R U . . .
C4 C 0.7442(4) 1.0879(3) 0.81021(16) 0.0900(9) Uani 1 1 d . . . . .
H4 H 0.828005 1.091670 0.851093 0.108 Uiso 1 1 calc R U . . .
C5 C 0.7181(3) 0.9710(2) 0.73770(15) 0.0734(7) Uani 1 1 d . . . . .
H5 H 0.782933 0.895511 0.729392 0.088 Uiso 1 1 calc R U . . .
C6 C 0.5959(3) 0.9674(2) 0.67837(12) 0.0532(5) Uani 1 1 d . . . . .
C7 C 0.6004(2) 0.84636(19) 0.53013(11) 0.0445(4) Uani 1 1 d . . . . .
C8 C 0.5533(2) 0.70599(18) 0.46294(11) 0.0422(4) Uani 1 1 d . . . . .
C9 C 0.4113(2) 0.6400(2) 0.46562(13) 0.0516(5) Uani 1 1 d . . . . .
H9 H 0.356062 0.680655 0.510909 0.062 Uiso 1 1 calc R U . . .
C10 C 0.3501(2) 0.5155(2) 0.40278(13) 0.0544(5) Uani 1 1 d . . . . .
H10 H 0.254828 0.473603 0.406140 0.065 Uiso 1 1 calc R U . . .
C11 C 0.4301(2) 0.4537(2) 0.33526(12) 0.0492(5) Uani 1 1 d . . . . .
H11 H 0.387956 0.371647 0.291906 0.059 Uiso 1 1 calc R U . . .
C12 C 0.5743(2) 0.51502(18) 0.33249(11) 0.0414(4) Uani 1 1 d . . . . .
C13 C 0.8416(2) 0.58670(18) 0.30577(11) 0.0424(4) Uani 1 1 d . . . . .
C14 C 0.9861(2) 0.6064(2) 0.28285(12) 0.0483(5) Uani 1 1 d . . . . .
C15 C 1.0902(2) 0.7167(2) 0.33264(14) 0.0556(5) Uani 1 1 d . . . . .
H15 H 1.186895 0.729508 0.316541 0.067 Uiso 1 1 calc R U . . .
C16 C 1.0475(2) 0.8078(2) 0.40695(14) 0.0577(5) Uani 1 1 d . . . . .
H16 H 1.117449 0.881541 0.441695 0.069 Uiso 1 1 calc R U . . .
C17 C 0.9035(2) 0.7924(2) 0.43106(13) 0.0505(5) Uani 1 1 d . . . . .
H17 H 0.877613 0.855821 0.481317 0.061 Uiso 1 1 calc R U . . .
C18 C 0.7966(2) 0.68221(18) 0.38058(11) 0.0403(4) Uani 1 1 d . . . . .
C19 C 0.6403(2) 0.64177(17) 0.39601(10) 0.0394(4) Uani 1 1 d . . . . .
C20 C 0.7454(2) 0.27463(19) 0.24551(11) 0.0433(4) Uani 1 1 d . . . . .
C21 C 0.8402(2) 0.2385(2) 0.30952(11) 0.0481(4) Uani 1 1 d . . . . .
C22 C 0.8832(3) 0.0991(2) 0.29999(14) 0.0666(6) Uani 1 1 d . . . . .
H22 H 0.946185 0.078561 0.343869 0.080 Uiso 1 1 calc R U . . .
C23 C 0.8327(3) -0.0083(2) 0.22577(17) 0.0812(8) Uani 1 1 d . . . . .
H23 H 0.861677 -0.102044 0.219254 0.097 Uiso 1 1 calc R U . . .
C24 C 0.7394(3) 0.0213(2) 0.16077(15) 0.0717(7) Uani 1 1 d . . . . .
H24 H 0.706537 -0.051984 0.110129 0.086 Uiso 1 1 calc R U . . .
C25 C 0.6943(2) 0.1604(2) 0.17075(12) 0.0513(5) Uani 1 1 d . . . . .
C26 C 0.5870(3) 0.1822(2) 0.09893(12) 0.0586(5) Uani 1 1 d . . . . .
C27 C 0.3352(3) 0.2569(2) 0.06892(12) 0.0555(5) Uani 1 1 d . . . . .
C28 C 0.1929(3) 0.1900(2) 0.06300(14) 0.0651(6) Uani 1 1 d . . . . .
H28 H 0.178322 0.123109 0.092754 0.078 Uiso 1 1 calc R U . . .
C29 C 0.0704(3) 0.2225(3) 0.01241(15) 0.0742(7) Uani 1 1 d . . . . .
H29 H -0.027062 0.178072 0.008563 0.089 Uiso 1 1 calc R U . . .
C30 C 0.0927(3) 0.3198(3) -0.03184(15) 0.0780(7) Uani 1 1 d . . . . .
H30 H 0.010772 0.341027 -0.066233 0.094 Uiso 1 1 calc R U . . .
C31 C 0.2349(4) 0.3855(3) -0.02552(17) 0.0866(8) Uani 1 1 d . . . . .
H31 H 0.249473 0.451651 -0.055756 0.104 Uiso 1 1 calc R U . . .
C32 C 0.3593(3) 0.3550(3) 0.02567(16) 0.0778(7) Uani 1 1 d . . . . .
H32 H 0.456352 0.400579 0.030201 0.093 Uiso 1 1 calc R U . . .

loop_
_atom_site_aniso_label
_atom_site_aniso_U_11
_atom_site_aniso_U_22
_atom_site_aniso_U_33
_atom_site_aniso_U_23
_atom_site_aniso_U_13
_atom_site_aniso_U_12
Cl1 0.0718(4) 0.0862(4) 0.0582(3) 0.0116(3) 0.0300(3) 0.0152(3)
Cl2 0.0594(3) 0.0670(3) 0.0446(3) 0.0155(2) -0.0066(2) 0.0011(3)
P1 0.0480(3) 0.0423(3) 0.0375(2) 0.00669(19) 0.0019(2) 0.0052(2)
O1 0.0901(12) 0.0475(7) 0.0438(7) 0.0064(6) 0.0161(7) -0.0003(7)
O2 0.0596(9) 0.0480(7) 0.0527(8) 0.0044(6) 0.0165(7) -0.0024(7)
O3 0.1102(16) 0.1409(17) 0.0406(9) 0.0119(9) 0.0134(9) 0.0491(13)
O4 0.0607(10) 0.0659(9) 0.0444(7) 0.0108(6) -0.0018(7) 0.0064(7)
C1 0.0846(18) 0.0662(14) 0.0510(12) 0.0109(10) 0.0058(12) 0.0193(12)
C2 0.114(2) 0.0647(14) 0.0637(14) 0.0094(12) 0.0251(15) 0.0296(14)
C3 0.142(3) 0.0633(15) 0.0446(12) 0.0070(11) 0.0125(15) -0.0065(16)
C4 0.118(2) 0.0696(16) 0.0695(15) 0.0175(13) -0.0282(16) -0.0096(16)
C5 0.0801(18) 0.0598(13) 0.0756(15) 0.0176(12) -0.0048(14) 0.0105(12)
C6 0.0719(15) 0.0468(10) 0.0411(10) 0.0106(8) 0.0145(10) 0.0026(10)
C7 0.0415(11) 0.0460(10) 0.0449(10) 0.0096(8) 0.0094(8) 0.0076(8)
C8 0.0398(10) 0.0418(9) 0.0434(9) 0.0100(7) 0.0052(8) 0.0058(8)
C9 0.0440(11) 0.0537(11) 0.0551(11) 0.0106(9) 0.0130(9) 0.0043(9)
C10 0.0375(11) 0.0561(11) 0.0677(13) 0.0159(10) 0.0073(10) -0.0027(9)
C11 0.0437(11) 0.0422(10) 0.0554(11) 0.0080(8) -0.0017(9) -0.0017(8)
C12 0.0402(10) 0.0388(9) 0.0421(9) 0.0084(7) 0.0009(8) 0.0047(8)
C13 0.0429(11) 0.0434(9) 0.0410(9) 0.0124(8) 0.0058(8) 0.0035(8)
C14 0.0517(12) 0.0505(10) 0.0471(10) 0.0175(8) 0.0140(9) 0.0100(9)
C15 0.0412(11) 0.0583(12) 0.0732(13) 0.0258(11) 0.0147(10) 0.0033(10)
C16 0.0428(12) 0.0465(11) 0.0779(14) 0.0104(10) 0.0060(10) -0.0033(9)
C17 0.0417(11) 0.0436(10) 0.0581(11) 0.0027(9) 0.0062(9) 0.0020(8)
C18 0.0382(10) 0.0384(9) 0.0441(9) 0.0120(7) 0.0050(8) 0.0038(8)
C19 0.0374(10) 0.0390(9) 0.0402(9) 0.0099(7) 0.0032(8) 0.0043(7)
C20 0.0438(11) 0.0457(9) 0.0390(9) 0.0085(8) 0.0083(8) 0.0079(8)
C21 0.0467(11) 0.0516(10) 0.0441(10) 0.0112(8) 0.0053(8) 0.0063(9)
C22 0.0738(16) 0.0629(13) 0.0638(13) 0.0201(11) 0.0027(12) 0.0232(12)
C23 0.101(2) 0.0532(13) 0.0852(17) 0.0131(13) 0.0061(16) 0.0309(13)
C24 0.096(2) 0.0507(12) 0.0585(13) 0.0006(10) 0.0047(13) 0.0183(12)
C25 0.0574(13) 0.0486(10) 0.0428(10) 0.0044(8) 0.0079(9) 0.0091(9)
C26 0.0717(16) 0.0541(12) 0.0416(11) 0.0014(9) 0.0040(10) 0.0096(11)
C27 0.0621(14) 0.0532(11) 0.0423(10) 0.0039(9) -0.0028(9) 0.0034(10)
C28 0.0700(16) 0.0647(13) 0.0540(12) 0.0107(10) 0.0004(11) 0.0013(12)
C29 0.0629(16) 0.0807(16) 0.0644(14) 0.0034(12) -0.0042(12) 0.0040(13)
C30 0.083(2) 0.0767(16) 0.0623(14) 0.0077(12) -0.0108(13) 0.0229(14)
C31 0.099(2) 0.0795(17) 0.0858(18) 0.0386(15) -0.0075(16) 0.0073(16)
C32 0.0753(18) 0.0737(15) 0.0854(17) 0.0325(14) -0.0065(14) -0.0063(13)

loop_
_atom_type_symbol
_atom_type_description
_atom_type_scat_dispersion_real
_atom_type_scat_dispersion_imag
_atom_type_scat_source
C C 0.0033 0.0016 'International Tables Vol C Tables 4.2.6.8 and 6.1.1.4'
H H 0.0000 0.0000 'International Tables Vol C Tables 4.2.6.8 and 6.1.1.4'
Cl Cl 0.1484 0.1585 'International Tables Vol C Tables 4.2.6.8 and 6.1.1.4'
O O 0.0106 0.0060 'International Tables Vol C Tables 4.2.6.8 and 6.1.1.4'
P P 0.1023 0.0942 'International Tables Vol C Tables 4.2.6.8 and 6.1.1.4'

loop_
_geom_angle_atom_site_label_1
_geom_angle_atom_site_label_2
_geom_angle_atom_site_label_3
_geom_angle
_geom_angle_site_symmetry_1
_geom_angle_site_symmetry_3
_geom_angle_publ_flag
C13 P1 C12 89.29(8) . . ?
C13 P1 C20 107.84(8) . . ?
C12 P1 C20 105.80(8) . . ?
C7 O1 C6 118.41(14) . . ?
C26 O4 C27 120.22(15) . . ?
C6 C1 C2 118.7(2) . . ?
C6 C1 H1 120.6 . . ?
C2 C1 H1 120.6 . . ?
C3 C2 C1 120.5(3) . . ?
C3 C2 H2 119.8 . . ?
C1 C2 H2 119.8 . . ?
C4 C3 C2 119.4(2) . . ?
C4 C3 H3 120.3 . . ?
C2 C3 H3 120.3 . . ?
C3 C4 C5 120.9(2) . . ?
C3 C4 H4 119.5 . . ?
C5 C4 H4 119.5 . . ?
C6 C5 C4 118.9(2) . . ?
C6 C5 H5 120.6 . . ?
C4 C5 H5 120.6 . . ?
C5 C6 C1 121.5(2) . . ?
C5 C6 O1 118.4(2) . . ?
C1 C6 O1 120.0(2) . . ?
O2 C7 O1 122.60(16) . . ?
O2 C7 C8 126.76(16) . . ?
O1 C7 C8 110.62(15) . . ?
C9 C8 C19 119.34(16) . . ?
C9 C8 C7 116.57(17) . . ?
C19 C8 C7 124.02(16) . . ?
C10 C9 C8 121.77(19) . . ?
C10 C9 H9 119.1 . . ?
C8 C9 H9 119.1 . . ?
C11 C10 C9 120.01(18) . . ?
C11 C10 H10 120.0 . . ?
C9 C10 H10 120.0 . . ?
C10 C11 C12 119.34(17) . . ?
C10 C11 H11 120.3 . . ?
C12 C11 H11 120.3 . . ?
C11 C12 C19 121.93(17) . . ?
C11 C12 P1 124.93(14) . . ?
C19 C12 P1 112.85(13) . . ?
C14 C13 C18 120.16(16) . . ?
C14 C13 P1 127.00(14) . . ?
C18 C13 P1 112.64(13) . . ?
C15 C14 C13 121.41(18) . . ?
C15 C14 Cl1 119.63(16) . . ?
C13 C14 Cl1 118.87(15) . . ?
C14 C15 C16 118.36(19) . . ?
C14 C15 H15 120.8 . . ?
C16 C15 H15 120.8 . . ?
C15 C16 C17 121.67(19) . . ?
C15 C16 H16 119.2 . . ?
C17 C16 H16 119.2 . . ?
C16 C17 C18 120.44(18) . . ?
C16 C17 H17 119.8 . . ?
C18 C17 H17 119.8 . . ?
C17 C18 C13 117.92(17) . . ?
C17 C18 C19 129.47(16) . . ?
C13 C18 C19 112.48(15) . . ?
C8 C19 C12 117.53(16) . . ?
C8 C19 C18 130.82(15) . . ?
C12 C19 C18 111.63(15) . . ?
C21 C20 C25 116.12(17) . . ?
C21 C20 P1 127.77(14) . . ?
C25 C20 P1 116.00(13) . . ?
C22 C21 C20 122.24(18) . . ?
C22 C21 Cl2 116.27(15) . . ?
C20 C21 Cl2 121.49(15) . . ?
C23 C22 C21 119.7(2) . . ?
C23 C22 H22 120.1 . . ?
C21 C22 H22 120.1 . . ?
C22 C23 C24 120.4(2) . . ?
C22 C23 H23 119.8 . . ?
C24 C23 H23 119.8 . . ?
C23 C24 C25 119.9(2) . . ?
C23 C24 H24 120.0 . . ?
C25 C24 H24 120.0 . . ?
C24 C25 C20 121.55(19) . . ?
C24 C25 C26 116.66(18) . . ?
C20 C25 C26 121.79(17) . . ?
O3 C26 O4 124.0(2) . . ?
O3 C26 C25 125.2(2) . . ?
O4 C26 C25 110.70(17) . . ?
C32 C27 C28 121.2(2) . . ?
C32 C27 O4 121.7(2) . . ?
C28 C27 O4 116.92(18) . . ?
C27 C28 C29 119.6(2) . . ?
C27 C28 H28 120.2 . . ?
C29 C28 H28 120.2 . . ?
C30 C29 C28 120.0(2) . . ?
C30 C29 H29 120.0 . . ?
C28 C29 H29 120.0 . . ?
C31 C30 C29 119.9(2) . . ?
C31 C30 H30 120.1 . . ?
C29 C30 H30 120.1 . . ?
C30 C31 C32 120.9(2) . . ?
C30 C31 H31 119.5 . . ?
C32 C31 H31 119.5 . . ?
C27 C32 C31 118.4(2) . . ?
C27 C32 H32 120.8 . . ?
C31 C32 H32 120.8 . . ?

loop_
_geom_bond_atom_site_label_1
_geom_bond_atom_site_label_2
_geom_bond_distance
_geom_bond_site_symmetry_2
_geom_bond_publ_flag
Cl1 C14 1.7381(19) . ?
Cl2 C21 1.7389(19) . ?
P1 C13 1.8066(18) . ?
P1 C12 1.8095(19) . ?
P1 C20 1.8445(18) . ?
O1 C7 1.352(2) . ?
O1 C6 1.415(2) . ?
O2 C7 1.199(2) . ?
O3 C26 1.191(2) . ?
O4 C26 1.347(3) . ?
O4 C27 1.412(2) . ?
C1 C6 1.362(3) . ?
C1 C2 1.382(3) . ?
C1 H1 0.9300 . ?
C2 C3 1.363(4) . ?
C2 H2 0.9300 . ?
C3 C4 1.361(4) . ?
C3 H3 0.9300 . ?
C4 C5 1.373(3) . ?
C4 H4 0.9300 . ?
C5 C6 1.357(3) . ?
C5 H5 0.9300 . ?
C7 C8 1.489(2) . ?
C8 C9 1.390(3) . ?
C8 C19 1.412(2) . ?
C9 C10 1.382(3) . ?
C9 H9 0.9300 . ?
C10 C11 1.376(3) . ?
C10 H10 0.9300 . ?
C11 C12 1.389(3) . ?
C11 H11 0.9300 . ?
C12 C19 1.413(2) . ?
C13 C14 1.384(3) . ?
C13 C18 1.410(2) . ?
C14 C15 1.378(3) . ?
C15 C16 1.379(3) . ?
C15 H15 0.9300 . ?
C16 C17 1.380(3) . ?
C16 H16 0.9300 . ?
C17 C18 1.394(2) . ?
C17 H17 0.9300 . ?
C18 C19 1.481(2) . ?
C20 C21 1.398(3) . ?
C20 C25 1.407(2) . ?
C21 C22 1.383(3) . ?
C22 C23 1.368(3) . ?
C22 H22 0.9300 . ?
C23 C24 1.374(3) . ?
C23 H23 0.9300 . ?
C24 C25 1.386(3) . ?
C24 H24 0.9300 . ?
C25 C26 1.493(3) . ?
C27 C32 1.363(3) . ?
C27 C28 1.366(3) . ?
C28 C29 1.385(3) . ?
C28 H28 0.9300 . ?
C29 C30 1.366(3) . ?
C29 H29 0.9300 . ?
C30 C31 1.359(4) . ?
C30 H30 0.9300 . ?
C31 C32 1.394(4) . ?
C31 H31 0.9300 . ?
C32 H32 0.9300 . ?

loop_
_geom_torsion_atom_site_label_1
_geom_torsion_atom_site_label_2
_geom_torsion_atom_site_label_3
_geom_torsion_atom_site_label_4
_geom_torsion
_geom_torsion_site_symmetry_1
_geom_torsion_site_symmetry_2
_geom_torsion_site_symmetry_3
_geom_torsion_site_symmetry_4
_geom_torsion_publ_flag
C6 C1 C2 C3 0.3(4) . . . . ?
C1 C2 C3 C4 0.6(4) . . . . ?
C2 C3 C4 C5 -0.9(4) . . . . ?
C3 C4 C5 C6 0.4(4) . . . . ?
C4 C5 C6 C1 0.6(4) . . . . ?
C4 C5 C6 O1 -175.3(2) . . . . ?
C2 C1 C6 C5 -0.9(4) . . . . ?
C2 C1 C6 O1 174.9(2) . . . . ?
C7 O1 C6 C5 -104.3(2) . . . . ?
C7 O1 C6 C1 79.8(3) . . . . ?
C6 O1 C7 O2 -0.1(3) . . . . ?
C6 O1 C7 C8 -178.38(17) . . . . ?
O2 C7 C8 C9 -137.3(2) . . . . ?
O1 C7 C8 C9 40.9(2) . . . . ?
O2 C7 C8 C19 39.7(3) . . . . ?
O1 C7 C8 C19 -142.11(17) . . . . ?
C19 C8 C9 C10 -2.3(3) . . . . ?
C7 C8 C9 C10 174.81(17) . . . . ?
C8 C9 C10 C11 0.0(3) . . . . ?
C9 C10 C11 C12 2.0(3) . . . . ?
C10 C11 C12 C19 -1.7(3) . . . . ?
C10 C11 C12 P1 -175.11(14) . . . . ?
C13 P1 C12 C11 -176.27(16) . . . . ?
C20 P1 C12 C11 -67.92(17) . . . . ?
C13 P1 C12 C19 9.75(13) . . . . ?
C20 P1 C12 C19 118.10(13) . . . . ?
C12 P1 C13 C14 176.08(17) . . . . ?
C20 P1 C13 C14 69.70(17) . . . . ?
C12 P1 C13 C18 -9.13(13) . . . . ?
C20 P1 C13 C18 -115.51(13) . . . . ?
C18 C13 C14 C15 1.2(3) . . . . ?
P1 C13 C14 C15 175.68(14) . . . . ?
C18 C13 C14 Cl1 177.77(13) . . . . ?
P1 C13 C14 Cl1 -7.8(2) . . . . ?
C13 C14 C15 C16 0.4(3) . . . . ?
Cl1 C14 C15 C16 -176.09(15) . . . . ?
C14 C15 C16 C17 -1.3(3) . . . . ?
C15 C16 C17 C18 0.5(3) . . . . ?
C16 C17 C18 C13 1.2(3) . . . . ?
C16 C17 C18 C19 176.81(18) . . . . ?
C14 C13 C18 C17 -2.0(3) . . . . ?
P1 C13 C18 C17 -177.20(13) . . . . ?
C14 C13 C18 C19 -178.36(15) . . . . ?
P1 C13 C18 C19 6.45(18) . . . . ?
C9 C8 C19 C12 2.5(2) . . . . ?
C7 C8 C19 C12 -174.36(16) . . . . ?
C9 C8 C19 C18 -175.53(17) . . . . ?
C7 C8 C19 C18 7.6(3) . . . . ?
C11 C12 C19 C8 -0.6(2) . . . . ?
P1 C12 C19 C8 173.58(12) . . . . ?
C11 C12 C19 C18 177.81(16) . . . . ?
P1 C12 C19 C18 -8.01(18) . . . . ?
C17 C18 C19 C8 3.3(3) . . . . ?
C13 C18 C19 C8 179.14(17) . . . . ?
C17 C18 C19 C12 -174.82(17) . . . . ?
C13 C18 C19 C12 1.0(2) . . . . ?
C13 P1 C20 C21 29.88(19) . . . . ?
C12 P1 C20 C21 -64.56(18) . . . . ?
C13 P1 C20 C25 -146.34(15) . . . . ?
C12 P1 C20 C25 119.22(15) . . . . ?
C25 C20 C21 C22 0.7(3) . . . . ?
P1 C20 C21 C22 -175.56(17) . . . . ?
C25 C20 C21 Cl2 -178.97(15) . . . . ?
P1 C20 C21 Cl2 4.8(3) . . . . ?
C20 C21 C22 C23 0.2(4) . . . . ?
Cl2 C21 C22 C23 179.9(2) . . . . ?
C21 C22 C23 C24 -0.1(4) . . . . ?
C22 C23 C24 C25 -0.9(4) . . . . ?
C23 C24 C25 C20 1.8(4) . . . . ?
C23 C24 C25 C26 -177.2(2) . . . . ?
C21 C20 C25 C24 -1.7(3) . . . . ?
P1 C20 C25 C24 175.01(18) . . . . ?
C21 C20 C25 C26 177.30(18) . . . . ?
P1 C20 C25 C26 -6.0(3) . . . . ?
C27 O4 C26 O3 -4.0(3) . . . . ?
C27 O4 C26 C25 179.01(16) . . . . ?
C24 C25 C26 O3 -58.7(3) . . . . ?
C20 C25 C26 O3 122.3(3) . . . . ?
C24 C25 C26 O4 118.2(2) . . . . ?
C20 C25 C26 O4 -60.8(3) . . . . ?
C26 O4 C27 C32 -56.9(3) . . . . ?
C26 O4 C27 C28 127.4(2) . . . . ?
C32 C27 C28 C29 -0.2(3) . . . . ?
O4 C27 C28 C29 175.5(2) . . . . ?
C27 C28 C29 C30 0.7(3) . . . . ?
C28 C29 C30 C31 -0.6(4) . . . . ?
C29 C30 C31 C32 0.0(4) . . . . ?
C28 C27 C32 C31 -0.3(4) . . . . ?
O4 C27 C32 C31 -175.9(2) . . . . ?
C30 C31 C32 C27 0.4(4) . . . . ?
